data_9009255
loop_
_publ_author_name
'Keller, P.'
'Hess, H.'
'Riffel, H.'

_publ_section_title
;
 Die kristallstruktur von koritnigit, Zn[H2O|HOAsO3]
;
_journal_name_full 'Neues Jahrbuch fur Mineralogie, Abhandlungen'
_journal_page_first 316
_journal_page_last 332
_journal_volume 138
_journal_year 1980
_chemical_compound_source 'Tsumeb, Namibia'
_chemical_formula_sum 'As O5 Zn'
_chemical_name_mineral Koritnigite
_space_group_IT_number 2
_symmetry_space_group_name_Hall '-P 1'
_symmetry_space_group_name_H-M 'P -1'
_cell_angle_alpha 90.86
_cell_angle_beta 96.56
_cell_angle_gamma 90.05
_cell_length_a 7.948
_cell_length_b 15.829
_cell_length_c 6.668
_cell_formula_units_Z 8
_cell_volume 833.305
_database_code_amcsd 0014711
_exptl_crystal_density_diffrn 3.512
_cod_original_formula_sum 'Zn As O5'
_cod_database_code 9009255

loop_
_space_group_symop_operation_xyz
x,y,z
-x,-y,-z

loop_
_atom_site_aniso_label
_atom_site_aniso_U_11
_atom_site_aniso_U_22
_atom_site_aniso_U_33
_atom_site_aniso_U_12
_atom_site_aniso_U_13
_atom_site_aniso_U_23
Zn1 0.00583 0.01444 0.01077 -0.00089 0.00165 0.00190
Zn2 0.00684 0.01963 0.01140 -0.00253 0.00228 0.00266
Zn3 0.00621 0.01406 0.01140 -0.00051 0.00177 0.00063
Zn4 0.00747 0.01925 0.01127 0.00114 0.00228 0.00076
As1 0.00532 0.01267 0.00975 -0.00013 0.00114 0.00152
As2 0.00367 0.01292 0.01102 -0.00063 0.00114 0.00076
As3 0.00519 0.01228 0.01026 -0.00152 0.00089 0.00139
As4 0.00380 0.01368 0.01051 0.00000 0.00152 0.00253
O1 0.00963 0.01760 0.01583 0.00076 0.00101 0.00089
O2 0.00924 0.01584 0.01418 0.00431 0.00329 0.00114
O3 0.01381 0.01393 0.02292 -0.00253 0.00443 -0.00139
O4 0.00963 0.01798 0.01165 -0.00177 0.00241 -0.00038
O5 0.00861 0.02179 0.01672 0.00279 0.00304 0.00418
O6 0.00595 0.02736 0.01951 -0.00089 0.00114 0.00279
O7 0.00659 0.02343 0.04066 -0.00304 0.00570 0.00368
O8 0.00887 0.01976 0.00925 -0.00177 0.00215 -0.00266
O9 0.01064 0.01317 0.02672 0.00177 0.00697 0.00076
O10 0.00696 0.01190 0.01469 0.00355 0.00253 0.00380
O11 0.00608 0.02267 0.03799 0.00152 0.00405 -0.00139
O12 0.01076 0.02154 0.02102 0.00253 -0.00063 -0.00190
O13 0.01482 0.01520 0.02394 -0.00139 0.00393 0.00456
O14 0.00887 0.01267 0.03660 -0.00772 0.00874 0.00063
O15 0.00773 0.02115 0.01444 -0.00355 0.00393 0.00000
O16 0.01026 0.01317 0.01520 0.00228 0.00165 0.00507
O17 0.01406 0.01646 0.02330 0.00279 0.00393 0.00190
O18 0.00494 0.02571 0.01646 -0.00342 0.00063 0.00494
O19 0.01115 0.02128 0.01266 0.00063 0.00038 -0.00114
O20 0.00899 0.01912 0.03508 0.00494 0.00849 0.00544

loop_
_atom_site_label
_atom_site_fract_x
_atom_site_fract_y
_atom_site_fract_z
_atom_site_U_iso_or_equiv
Zn1 0.09620 0.06410 0.37500 0.00988
Zn2 0.13600 0.45920 0.36260 0.01153
Zn3 0.40460 0.56410 0.12940 0.01013
Zn4 0.36400 0.95970 0.13510 0.01178
As1 0.08690 0.10490 0.88400 0.00912
As2 0.18050 0.41750 0.86040 0.00874
As3 0.41460 0.60490 0.62270 0.00912
As4 0.31810 0.91710 0.63410 0.00874
O1 0.05940 0.04610 0.67610 0.01317
O2 0.17270 0.05210 0.08780 0.01292
O3 0.21940 0.17900 0.43610 0.01697
O4 0.32830 0.55250 0.41450 0.01355
O5 0.09020 0.47520 0.66660 0.01494
O6 0.38540 0.36460 0.42680 0.01596
O7 0.03940 0.33870 0.35740 0.02343
O8 0.19620 0.47520 0.07400 0.01191
O9 0.28400 0.67940 0.07540 0.01621
O10 0.30440 0.97690 0.42500 0.01064
O11 0.45960 0.83990 0.13190 0.02140
O12 0.11330 0.86440 0.06450 0.01773
O13 0.19920 0.19160 0.84080 0.01684
O14 0.05140 0.33200 0.88980 0.01824
O15 0.36200 0.37300 0.80480 0.01292
O16 0.44180 0.54400 0.82710 0.01267
O17 0.30380 0.69130 0.67090 0.01684
O18 0.13540 0.87340 0.68740 0.01456
O19 0.40950 0.97280 0.83150 0.01482
O20 0.44490 0.83120 0.59720 0.01963

loop_
_cod_related_entry_id
_cod_related_entry_database
_cod_related_entry_code
1 AMCSD 0014711
